data_4105662
loop_
_publ_author_name
'Michael C. Haibach'
'Indubhusan Deb'
'Chandra Kanta De'
'Daniel Seidel'

_publ_section_title
;
 Redox-Neutral Indole Annulation Cascades
;
_journal_name_full 'Journal of the American Chemical Society'
_journal_page_first 2100
_journal_page_last 2103
_journal_paper_doi 10.1021/ja110713k
_journal_volume 133
_journal_year 2011
_chemical_formula_moiety '(C25 H22 N2), 0.5(C H2 Cl2)'
_chemical_formula_sum 'C25.5 H23 Cl N2'
_chemical_formula_weight 392.91
_chemical_name_systematic
; 
 ? 
;
_space_group_IT_number 2
_symmetry_cell_setting triclinic
_symmetry_space_group_name_Hall '-P 1'
_symmetry_space_group_name_H-M 'P -1'
_atom_sites_solution_hydrogens geom
_atom_sites_solution_primary direct
_atom_sites_solution_secondary difmap
_audit_creation_method SHELXL-97
_cell_angle_alpha 100.827(2)
_cell_angle_beta 99.715(2)
_cell_angle_gamma 112.307(2)
_cell_formula_units_Z 2
_cell_length_a 7.9263(9)
_cell_length_b 9.9913(11)
_cell_length_c 13.9349(15)
_cell_measurement_reflns_used 3425
_cell_measurement_temperature 100(2)
_cell_measurement_theta_max 30.54
_cell_measurement_theta_min 2.29
_cell_volume 967.18(19)
_computing_cell_refinement 'Bruker SAINT'
_computing_data_collection 'Bruker APEX2'
_computing_data_reduction 'Bruker SAINT'
_computing_molecular_graphics 'Bruker SHELXTL'
_computing_publication_material 'Bruker SHELXTL'
_computing_structure_refinement 'SHELXL-97 (Sheldrick, 2008)'
_computing_structure_solution 'SHELXS-97 (Sheldrick, 2008)'
_diffrn_ambient_temperature 100(2)
_diffrn_measured_fraction_theta_full 0.985
_diffrn_measured_fraction_theta_max 0.985
_diffrn_measurement_device_type 'Bruker APEX-II CCD'
_diffrn_measurement_method '\f and \w scans'
_diffrn_radiation_monochromator graphite
_diffrn_radiation_source 'fine-focus sealed tube'
_diffrn_radiation_type MoK\a
_diffrn_radiation_wavelength 0.71073
_diffrn_reflns_av_R_equivalents 0.0132
_diffrn_reflns_av_sigmaI/netI 0.0212
_diffrn_reflns_limit_h_max 11
_diffrn_reflns_limit_h_min -11
_diffrn_reflns_limit_k_max 14
_diffrn_reflns_limit_k_min -14
_diffrn_reflns_limit_l_max 19
_diffrn_reflns_limit_l_min -19
_diffrn_reflns_number 10444
_diffrn_reflns_theta_full 30.56
_diffrn_reflns_theta_max 30.56
_diffrn_reflns_theta_min 2.29
_exptl_absorpt_coefficient_mu 0.212
_exptl_absorpt_correction_T_max 0.975
_exptl_absorpt_correction_T_min 0.924
_exptl_absorpt_correction_type multi-scan
_exptl_absorpt_process_details 'Bruker SAINT (TWINABS)'
_exptl_crystal_colour yellow
_exptl_crystal_density_diffrn 1.349
_exptl_crystal_description rod
_exptl_crystal_F_000 414
_exptl_crystal_size_max 0.38
_exptl_crystal_size_mid 0.23
_exptl_crystal_size_min 0.12
_refine_diff_density_max 0.502
_refine_diff_density_min -0.595
_refine_diff_density_rms 0.064
_refine_ls_extinction_method none
_refine_ls_goodness_of_fit_ref 1.007
_refine_ls_hydrogen_treatment constr
_refine_ls_matrix_type full
_refine_ls_number_parameters 272
_refine_ls_number_reflns 5868
_refine_ls_number_restraints 1
_refine_ls_restrained_S_all 1.008
_refine_ls_R_factor_all 0.0594
_refine_ls_R_factor_gt 0.0522
_refine_ls_shift/su_max 0.000
_refine_ls_shift/su_mean 0.000
_refine_ls_structure_factor_coef Fsqd
_refine_ls_weighting_details 'calc w=1/[\s^2^(Fo^2^)+(0.0750P)^2^+0.5000P] where P=(Fo^2^+2Fc^2^)/3'
_refine_ls_weighting_scheme calc
_refine_ls_wR_factor_gt 0.1331
_refine_ls_wR_factor_ref 0.1380
_reflns_number_gt 5049
_reflns_number_total 5868
_reflns_threshold_expression >2sigma(I)
_cod_data_source_file ja110713k_si_002.cif
_cod_data_source_block mh-120
_cod_original_formula_sum 'C25.50 H23 Cl N2'
_cod_database_code 4105662

loop_
_symmetry_equiv_pos_as_xyz
'x, y, z'
'-x, -y, -z'

loop_
_atom_site_label
_atom_site_type_symbol
_atom_site_fract_x
_atom_site_fract_y
_atom_site_fract_z
_atom_site_U_iso_or_equiv
_atom_site_adp_type
_atom_site_occupancy
_atom_site_symmetry_multiplicity
_atom_site_calc_flag
_atom_site_refinement_flags
N1 N 0.04650(14) 0.12069(11) 0.19442(8) 0.01539(19) Uani 1 1 d .
N2 N 0.02278(14) -0.11420(11) 0.37879(7) 0.01488(19) Uani 1 1 d .
C1 C 0.10585(16) 0.02212(13) 0.24644(8) 0.0146(2) Uani 1 1 d .
H1 H 0.2278 0.0877 0.2990 0.017 Uiso 1 1 calc R
C2 C -0.03278(16) -0.06237(13) 0.29865(8) 0.0146(2) Uani 1 1 d .
C3 C -0.22408(16) -0.10640(13) 0.27579(8) 0.0152(2) Uani 1 1 d .
C4 C -0.32518(16) -0.04653(13) 0.20655(9) 0.0167(2) Uani 1 1 d .
H4A H -0.4605 -0.0858 0.2058 0.020 Uiso 1 1 calc R
H4B H -0.3159 -0.0779 0.1366 0.020 Uiso 1 1 calc R
C5 C -0.23234(16) 0.12255(13) 0.24603(9) 0.0162(2) Uani 1 1 d .
C6 C -0.04375(16) 0.20235(13) 0.24372(8) 0.0153(2) Uani 1 1 d .
C7 C 0.20655(17) 0.21349(14) 0.16084(9) 0.0183(2) Uani 1 1 d .
H7A H 0.3203 0.2663 0.2190 0.022 Uiso 1 1 calc R
H7B H 0.1774 0.2904 0.1354 0.022 Uiso 1 1 calc R
C8 C 0.24677(18) 0.11678(14) 0.07732(9) 0.0191(2) Uani 1 1 d .
H8A H 0.1644 0.1043 0.0113 0.023 Uiso 1 1 calc R
H8B H 0.3795 0.1706 0.0757 0.023 Uiso 1 1 calc R
C9 C 0.21589(16) -0.03661(13) 0.08966(9) 0.0166(2) Uani 1 1 d .
C10 C 0.24873(18) -0.13511(15) 0.01792(9) 0.0202(2) Uani 1 1 d .
H10 H 0.2967 -0.1021 -0.0356 0.024 Uiso 1 1 calc R
C11 C 0.21276(18) -0.28024(15) 0.02328(9) 0.0220(2) Uani 1 1 d .
H11 H 0.2363 -0.3458 -0.0260 0.026 Uiso 1 1 calc R
C12 C 0.14200(18) -0.32909(14) 0.10126(10) 0.0216(2) Uani 1 1 d .
H12 H 0.1176 -0.4281 0.1058 0.026 Uiso 1 1 calc R
C13 C 0.10692(17) -0.23257(14) 0.17269(9) 0.0184(2) Uani 1 1 d .
H13 H 0.0570 -0.2669 0.2253 0.022 Uiso 1 1 calc R
C14 C 0.14411(16) -0.08529(13) 0.16822(8) 0.0152(2) Uani 1 1 d .
C15 C -0.32483(18) 0.20136(15) 0.28990(10) 0.0217(2) Uani 1 1 d .
H15 H -0.4507 0.1474 0.2930 0.026 Uiso 1 1 calc R
C16 C -0.2374(2) 0.35715(16) 0.32935(11) 0.0261(3) Uani 1 1 d .
H16 H -0.3027 0.4090 0.3590 0.031 Uiso 1 1 calc R
C17 C -0.0537(2) 0.43561(15) 0.32485(10) 0.0240(3) Uani 1 1 d .
H17 H 0.0069 0.5421 0.3508 0.029 Uiso 1 1 calc R
C18 C 0.04259(17) 0.35907(14) 0.28251(9) 0.0190(2) Uani 1 1 d .
H18 H 0.1685 0.4140 0.2799 0.023 Uiso 1 1 calc R
C19 C -0.13548(16) -0.19069(13) 0.40882(8) 0.0147(2) Uani 1 1 d .
C20 C -0.15135(17) -0.25603(13) 0.48900(9) 0.0168(2) Uani 1 1 d .
H20 H -0.0444 -0.2559 0.5317 0.020 Uiso 1 1 calc R
C21 C -0.33075(18) -0.32116(13) 0.50340(9) 0.0187(2) Uani 1 1 d .
H21 H -0.3462 -0.3652 0.5579 0.022 Uiso 1 1 calc R
C22 C -0.49005(17) -0.32368(13) 0.43950(9) 0.0187(2) Uani 1 1 d .
H22 H -0.6108 -0.3699 0.4513 0.022 Uiso 1 1 calc R
C23 C -0.47377(16) -0.25988(13) 0.35967(9) 0.0171(2) Uani 1 1 d .
H23 H -0.5823 -0.2637 0.3159 0.020 Uiso 1 1 calc R
C24 C -0.29349(16) -0.18924(13) 0.34473(8) 0.0150(2) Uani 1 1 d .
C25 C 0.21451(16) -0.08443(14) 0.42955(9) 0.0174(2) Uani 1 1 d .
H25A H 0.2739 0.0143 0.4797 0.026 Uiso 1 1 calc R
H25B H 0.2877 -0.0852 0.3795 0.026 Uiso 1 1 calc R
H25C H 0.2112 -0.1624 0.4637 0.026 Uiso 1 1 calc R
Cl1 Cl 0.38480(15) 0.49784(8) -0.14728(7) 0.0449(2) Uani 0.50 1 d PD
Cl2 Cl 0.54090(18) 0.53798(14) 0.06943(10) 0.0520(3) Uani 0.50 1 d PD
C26 C 0.3940(5) 0.4120(4) -0.0469(3) 0.0371(9) Uani 0.50 1 d PD
H26A H 0.2645 0.3620 -0.0395 0.044 Uiso 0.50 1 calc PR
H26B H 0.4391 0.3333 -0.0652 0.044 Uiso 0.50 1 calc PR

loop_
_atom_site_aniso_label
_atom_site_aniso_U_11
_atom_site_aniso_U_22
_atom_site_aniso_U_33
_atom_site_aniso_U_23
_atom_site_aniso_U_13
_atom_site_aniso_U_12
N1 0.0148(4) 0.0179(4) 0.0179(4) 0.0088(4) 0.0075(3) 0.0085(4)
N2 0.0128(4) 0.0184(4) 0.0151(4) 0.0070(3) 0.0039(3) 0.0072(4)
C1 0.0129(5) 0.0178(5) 0.0151(5) 0.0064(4) 0.0045(4) 0.0075(4)
C2 0.0141(5) 0.0173(5) 0.0135(5) 0.0059(4) 0.0038(4) 0.0071(4)
C3 0.0137(5) 0.0177(5) 0.0150(5) 0.0061(4) 0.0038(4) 0.0068(4)
C4 0.0137(5) 0.0203(5) 0.0165(5) 0.0077(4) 0.0028(4) 0.0068(4)
C5 0.0142(5) 0.0206(5) 0.0159(5) 0.0077(4) 0.0034(4) 0.0086(4)
C6 0.0145(5) 0.0193(5) 0.0146(5) 0.0066(4) 0.0037(4) 0.0089(4)
C7 0.0173(5) 0.0196(5) 0.0208(5) 0.0093(4) 0.0085(4) 0.0077(4)
C8 0.0190(5) 0.0230(6) 0.0194(5) 0.0097(4) 0.0092(4) 0.0098(4)
C9 0.0138(5) 0.0210(5) 0.0155(5) 0.0059(4) 0.0036(4) 0.0076(4)
C10 0.0194(5) 0.0266(6) 0.0147(5) 0.0042(4) 0.0038(4) 0.0107(5)
C11 0.0217(6) 0.0249(6) 0.0174(5) 0.0001(4) 0.0028(4) 0.0113(5)
C12 0.0211(6) 0.0184(5) 0.0219(6) 0.0018(4) 0.0025(4) 0.0079(5)
C13 0.0170(5) 0.0189(5) 0.0181(5) 0.0049(4) 0.0034(4) 0.0070(4)
C14 0.0128(5) 0.0183(5) 0.0142(5) 0.0044(4) 0.0026(4) 0.0065(4)
C15 0.0167(5) 0.0280(6) 0.0246(6) 0.0093(5) 0.0072(4) 0.0122(5)
C16 0.0267(6) 0.0278(6) 0.0299(7) 0.0064(5) 0.0100(5) 0.0177(5)
C17 0.0264(6) 0.0209(6) 0.0265(6) 0.0054(5) 0.0063(5) 0.0126(5)
C18 0.0174(5) 0.0200(5) 0.0200(5) 0.0067(4) 0.0045(4) 0.0080(4)
C19 0.0149(5) 0.0155(5) 0.0145(5) 0.0047(4) 0.0047(4) 0.0066(4)
C20 0.0195(5) 0.0167(5) 0.0155(5) 0.0059(4) 0.0041(4) 0.0084(4)
C21 0.0217(6) 0.0168(5) 0.0176(5) 0.0071(4) 0.0064(4) 0.0066(4)
C22 0.0170(5) 0.0171(5) 0.0210(5) 0.0062(4) 0.0078(4) 0.0046(4)
C23 0.0143(5) 0.0181(5) 0.0179(5) 0.0049(4) 0.0044(4) 0.0059(4)
C24 0.0145(5) 0.0158(5) 0.0146(5) 0.0047(4) 0.0037(4) 0.0063(4)
C25 0.0138(5) 0.0208(5) 0.0186(5) 0.0062(4) 0.0024(4) 0.0088(4)
Cl1 0.0610(6) 0.0212(3) 0.0480(5) 0.0042(3) 0.0364(4) 0.0061(3)
Cl2 0.0464(6) 0.0422(6) 0.0640(7) 0.0026(5) -0.0008(5) 0.0270(5)
C26 0.0189(15) 0.0264(16) 0.059(2) 0.0179(16) 0.0007(14) 0.0035(12)

loop_
_atom_type_symbol
_atom_type_description
_atom_type_scat_dispersion_real
_atom_type_scat_dispersion_imag
_atom_type_scat_source
C C 0.0033 0.0016 'International Tables Vol C Tables 4.2.6.8 and 6.1.1.4'
H H 0.0000 0.0000 'International Tables Vol C Tables 4.2.6.8 and 6.1.1.4'
N N 0.0061 0.0033 'International Tables Vol C Tables 4.2.6.8 and 6.1.1.4'
Cl Cl 0.1484 0.1585 'International Tables Vol C Tables 4.2.6.8 and 6.1.1.4'

loop_
_geom_angle_atom_site_label_1
_geom_angle_atom_site_label_2
_geom_angle_atom_site_label_3
_geom_angle
C6 N1 C7 114.29(9)
C6 N1 C1 118.15(9)
C7 N1 C1 108.03(9)
C19 N2 C2 108.18(9)
C19 N2 C25 124.46(10)
C2 N2 C25 127.18(10)
N1 C1 C2 113.98(9)
N1 C1 C14 108.06(9)
C2 C1 C14 111.35(9)
N1 C1 H1 107.7
C2 C1 H1 107.7
C14 C1 H1 107.7
C3 C2 N2 109.96(10)
C3 C2 C1 128.39(10)
N2 C2 C1 121.59(10)
C2 C3 C24 106.96(10)
C2 C3 C4 123.60(10)
C24 C3 C4 128.19(10)
C3 C4 C5 107.39(9)
C3 C4 H4A 110.2
C5 C4 H4A 110.2
C3 C4 H4B 110.2
C5 C4 H4B 110.2
H4A C4 H4B 108.5
C15 C5 C6 119.15(11)
C15 C5 C4 121.43(11)
C6 C5 C4 119.32(10)
C18 C6 C5 118.91(11)
C18 C6 N1 122.44(10)
C5 C6 N1 118.46(10)
N1 C7 C8 110.87(10)
N1 C7 H7A 109.5
C8 C7 H7A 109.5
N1 C7 H7B 109.5
C8 C7 H7B 109.5
H7A C7 H7B 108.1
C9 C8 C7 114.08(10)
C9 C8 H8A 108.7
C7 C8 H8A 108.7
C9 C8 H8B 108.7
C7 C8 H8B 108.7
H8A C8 H8B 107.6
C10 C9 C14 119.48(11)
C10 C9 C8 119.27(10)
C14 C9 C8 121.13(10)
C11 C10 C9 121.27(11)
C11 C10 H10 119.4
C9 C10 H10 119.4
C10 C11 C12 119.52(11)
C10 C11 H11 120.2
C12 C11 H11 120.2
C11 C12 C13 119.79(12)
C11 C12 H12 120.1
C13 C12 H12 120.1
C12 C13 C14 121.05(11)
C12 C13 H13 119.5
C14 C13 H13 119.5
C9 C14 C13 118.88(11)
C9 C14 C1 119.58(10)
C13 C14 C1 121.54(10)
C16 C15 C5 121.63(12)
C16 C15 H15 119.2
C5 C15 H15 119.2
C17 C16 C15 119.08(12)
C17 C16 H16 120.5
C15 C16 H16 120.5
C16 C17 C18 120.33(12)
C16 C17 H17 119.8
C18 C17 H17 119.8
C17 C18 C6 120.86(12)
C17 C18 H18 119.6
C6 C18 H18 119.6
N2 C19 C20 129.86(11)
N2 C19 C24 107.87(10)
C20 C19 C24 122.22(11)
C21 C20 C19 116.92(11)
C21 C20 H20 121.5
C19 C20 H20 121.5
C20 C21 C22 121.81(11)
C20 C21 H21 119.1
C22 C21 H21 119.1
C23 C22 C21 121.03(11)
C23 C22 H22 119.5
C21 C22 H22 119.5
C22 C23 C24 118.63(11)
C22 C23 H23 120.7
C24 C23 H23 120.7
C23 C24 C19 119.34(10)
C23 C24 C3 133.62(11)
C19 C24 C3 107.02(10)
N2 C25 H25A 109.5
N2 C25 H25B 109.5
H25A C25 H25B 109.5
N2 C25 H25C 109.5
H25A C25 H25C 109.5
H25B C25 H25C 109.5
Cl2 C26 Cl1 113.8(2)
Cl2 C26 H26A 108.8
Cl1 C26 H26A 108.8
Cl2 C26 H26B 108.8
Cl1 C26 H26B 108.8
H26A C26 H26B 107.7

loop_
_geom_bond_atom_site_label_1
_geom_bond_atom_site_label_2
_geom_bond_distance
N1 C6 1.4310(15)
N1 C7 1.4692(15)
N1 C1 1.4904(14)
N2 C19 1.3792(14)
N2 C2 1.3905(14)
N2 C25 1.4538(14)
C1 C2 1.4985(15)
C1 C14 1.5332(16)
C1 H1 1.0000
C2 C3 1.3682(15)
C3 C24 1.4289(15)
C3 C4 1.5003(15)
C4 C5 1.5062(17)
C4 H4A 0.9900
C4 H4B 0.9900
C5 C15 1.3927(17)
C5 C6 1.4115(16)
C6 C18 1.3986(17)
C7 C8 1.5253(17)
C7 H7A 0.9900
C7 H7B 0.9900
C8 C9 1.5056(17)
C8 H8A 0.9900
C8 H8B 0.9900
C9 C10 1.3958(17)
C9 C14 1.3996(16)
C10 C11 1.3870(19)
C10 H10 0.9500
C11 C12 1.3895(18)
C11 H11 0.9500
C12 C13 1.3909(17)
C12 H12 0.9500
C13 C14 1.4026(16)
C13 H13 0.9500
C15 C16 1.3915(19)
C15 H15 0.9500
C16 C17 1.386(2)
C16 H16 0.9500
C17 C18 1.3930(18)
C17 H17 0.9500
C18 H18 0.9500
C19 C20 1.3963(15)
C19 C24 1.4169(15)
C20 C21 1.3887(17)
C20 H20 0.9500
C21 C22 1.4058(17)
C21 H21 0.9500
C22 C23 1.3830(16)
C22 H22 0.9500
C23 C24 1.4049(16)
C23 H23 0.9500
C25 H25A 0.9800
C25 H25B 0.9800
C25 H25C 0.9800
Cl1 C26 1.778(4)
Cl2 C26 1.747(3)
C26 H26A 0.9900
C26 H26B 0.9900

loop_
_geom_torsion_atom_site_label_1
_geom_torsion_atom_site_label_2
_geom_torsion_atom_site_label_3
_geom_torsion_atom_site_label_4
_geom_torsion
C6 N1 C1 C2 39.55(14)
C7 N1 C1 C2 171.22(9)
C6 N1 C1 C14 163.88(10)
C7 N1 C1 C14 -64.44(11)
C19 N2 C2 C3 -0.99(13)
C25 N2 C2 C3 -176.19(11)
C19 N2 C2 C1 -178.29(10)
C25 N2 C2 C1 6.50(17)
N1 C1 C2 C3 26.92(17)
C14 C1 C2 C3 -95.63(14)
N1 C1 C2 N2 -156.31(10)
C14 C1 C2 N2 81.14(13)
N2 C2 C3 C24 0.33(13)
C1 C2 C3 C24 177.40(11)
N2 C2 C3 C4 168.46(10)
C1 C2 C3 C4 -14.47(19)
C2 C3 C4 C5 -54.42(15)
C24 C3 C4 C5 111.08(13)
C3 C4 C5 C15 -110.16(12)
C3 C4 C5 C6 66.25(13)
C15 C5 C6 C18 -2.18(17)
C4 C5 C6 C18 -178.66(10)
C15 C5 C6 N1 -177.28(10)
C4 C5 C6 N1 6.23(16)
C7 N1 C6 C18 -17.47(15)
C1 N1 C6 C18 111.34(12)
C7 N1 C6 C5 157.45(10)
C1 N1 C6 C5 -73.74(13)
C6 N1 C7 C8 -158.67(10)
C1 N1 C7 C8 67.59(12)
N1 C7 C8 C9 -35.80(14)
C7 C8 C9 C10 -179.82(11)
C7 C8 C9 C14 4.07(16)
C14 C9 C10 C11 -0.42(18)
C8 C9 C10 C11 -176.59(11)
C9 C10 C11 C12 0.24(19)
C10 C11 C12 C13 0.38(19)
C11 C12 C13 C14 -0.82(19)
C10 C9 C14 C13 -0.02(17)
C8 C9 C14 C13 176.08(11)
C10 C9 C14 C1 -179.33(10)
C8 C9 C14 C1 -3.23(16)
C12 C13 C14 C9 0.64(17)
C12 C13 C14 C1 179.93(11)
N1 C1 C14 C9 32.81(13)
C2 C1 C14 C9 158.72(10)
N1 C1 C14 C13 -146.48(10)
C2 C1 C14 C13 -20.57(15)
C6 C5 C15 C16 1.53(19)
C4 C5 C15 C16 177.94(12)
C5 C15 C16 C17 0.0(2)
C15 C16 C17 C18 -0.8(2)
C16 C17 C18 C6 0.1(2)
C5 C6 C18 C17 1.39(18)
N1 C6 C18 C17 176.29(11)
C2 N2 C19 C20 -176.22(12)
C25 N2 C19 C20 -0.85(19)
C2 N2 C19 C24 1.24(13)
C25 N2 C19 C24 176.60(10)
N2 C19 C20 C21 177.45(11)
C24 C19 C20 C21 0.32(17)
C19 C20 C21 C22 0.98(18)
C20 C21 C22 C23 -0.49(19)
C21 C22 C23 C24 -1.33(18)
C22 C23 C24 C19 2.56(17)
C22 C23 C24 C3 -175.81(12)
N2 C19 C24 C23 -179.80(10)
C20 C19 C24 C23 -2.11(17)
N2 C19 C24 C3 -1.03(13)
C20 C19 C24 C3 176.66(11)
C2 C3 C24 C23 178.95(13)
C4 C3 C24 C23 11.5(2)
C2 C3 C24 C19 0.43(13)
C4 C3 C24 C19 -166.98(11)
